data_7700874
loop_
_publ_author_name
'Cheung, Wai-Man'
'Au-Yeung, Ka-Chun'
'Wong, Kai-Hong'
'So, Yat-Ming'
'Sung, Herman H. Y.'
'Williams, Ian D.'
'Leung, Wa-Hung'

_publ_section_title
;
 Reactions of cerium complexes with transition metal nitrides: synthesis
 and structure of heterometallic cerium complexes containing bridging
 catecholate ligands.
;
_journal_issue 35
_journal_name_full 'Dalton transactions (Cambridge, England : 2003)'
_journal_page_first 13458
_journal_page_last 13465
_journal_paper_doi 10.1039/c9dt02959a
_journal_volume 48
_journal_year 2019
_chemical_formula_moiety 'C53 H111 Ce Cl2 Co3 N O29 P9 Ru'
_chemical_formula_sum 'C53 H111 Ce Cl2 Co3 N O29 P9 Ru'
_chemical_formula_weight 1994.03
_space_group_crystal_system triclinic
_space_group_IT_number 2
_space_group_name_Hall '-P 1'
_space_group_name_H-M_alt 'P -1'
_symmetry_space_group_name_Hall '-P 1'
_symmetry_space_group_name_H-M 'P -1'
_atom_sites_solution_hydrogens mixed
_atom_sites_solution_primary direct
_audit_creation_date 2019-03-21
_audit_creation_method
;
Olex2 1.2
(compiled 2017.08.10 svn.r3458 for OlexSys, GUI svn.r5381)
;
_audit_update_record
;
2019-05-12 deposited with the CCDC.    2019-08-21 downloaded from the CCDC.
;
_cell_angle_alpha 114.874(4)
_cell_angle_beta 92.656(3)
_cell_angle_gamma 103.883(3)
_cell_formula_units_Z 2
_cell_length_a 15.0838(5)
_cell_length_b 17.4193(7)
_cell_length_c 17.9226(7)
_cell_measurement_reflns_used 10612
_cell_measurement_temperature 100.00(10)
_cell_measurement_theta_max 74.7940
_cell_measurement_theta_min 4.8230
_cell_volume 4089.1(3)
_computing_cell_refinement
;
CrysAlisPro, Agilent Technologies,
Version 1.171.37.35 (release 13-08-2014 CrysAlis171 .NET)
(compiled Aug 13 2014,18:06:01)
;
_computing_data_collection
;
CrysAlisPro, Agilent Technologies,
Version 1.171.37.35 (release 13-08-2014 CrysAlis171 .NET)
(compiled Aug 13 2014,18:06:01)
;
_computing_data_reduction
;
CrysAlisPro, Agilent Technologies,
Version 1.171.37.35 (release 13-08-2014 CrysAlis171 .NET)
(compiled Aug 13 2014,18:06:01)
;
_computing_molecular_graphics 'Olex2 (Dolomanov et al., 2009)'
_computing_publication_material 'Olex2 (Dolomanov et al., 2009)'
_computing_structure_refinement 'ShelXL (Sheldrick, 2015)'
_computing_structure_solution 'ShelXS (Sheldrick, 2008)'
_diffrn_ambient_environment N~2~
_diffrn_ambient_temperature 100.00(10)
_diffrn_detector 'CCD plate'
_diffrn_detector_area_resol_mean 10.3587
_diffrn_detector_type Atlas
_diffrn_measured_fraction_theta_full 0.989
_diffrn_measured_fraction_theta_max 0.988
_diffrn_measurement_details
;
#__ type_ start__ end____ width___ exp.time_
  1 omega   44.00   91.00   1.0000   20.0000
omega____ theta____ kappa____ phi______ frames
    -      110.5703  -30.0000  -30.0000 47

#__ type_ start__ end____ width___ exp.time_
  2 omega  -48.00   32.00   1.0000    5.0000
omega____ theta____ kappa____ phi______ frames
    -      -40.8203   37.0000  -60.0000 80

#__ type_ start__ end____ width___ exp.time_
  3 omega  -49.00   35.00   1.0000    5.0000
omega____ theta____ kappa____ phi______ frames
    -      -40.8203   37.0000  150.0000 84

#__ type_ start__ end____ width___ exp.time_
  4 omega  -95.00   -2.00   1.0000    5.0000
omega____ theta____ kappa____ phi______ frames
    -      -40.8203  125.0000  150.0000 93

#__ type_ start__ end____ width___ exp.time_
  5 omega -114.00  -11.00   1.0000    5.0000
omega____ theta____ kappa____ phi______ frames
    -      -40.8203  -57.0000    0.0000 103

#__ type_ start__ end____ width___ exp.time_
  6 omega   82.00  178.00   1.0000   20.0000
omega____ theta____ kappa____ phi______ frames
    -      110.5703   30.0000  -60.0000 96

#__ type_ start__ end____ width___ exp.time_
  7 omega   80.00  178.00   1.0000   20.0000
omega____ theta____ kappa____ phi______ frames
    -      110.5703   30.0000   30.0000 98

#__ type_ start__ end____ width___ exp.time_
  8 omega   55.00  115.00   1.0000   20.0000
omega____ theta____ kappa____ phi______ frames
    -      110.5703 -111.0000   60.0000 60

#__ type_ start__ end____ width___ exp.time_
  9 omega   41.00   91.00   1.0000   20.0000
omega____ theta____ kappa____ phi______ frames
    -      110.5703  -94.0000   90.0000 50

#__ type_ start__ end____ width___ exp.time_
 10 omega   33.00   91.00   1.0000   20.0000
omega____ theta____ kappa____ phi______ frames
    -      110.5703  -30.0000  120.0000 58

#__ type_ start__ end____ width___ exp.time_
 11 omega   33.00   84.00   1.0000   20.0000
omega____ theta____ kappa____ phi______ frames
    -      110.5703  -30.0000   30.0000 51

#__ type_ start__ end____ width___ exp.time_
 12 omega   34.00  108.00   1.0000   20.0000
omega____ theta____ kappa____ phi______ frames
    -      110.5703  -94.0000  150.0000 74

#__ type_ start__ end____ width___ exp.time_
 13 omega   42.00   91.00   1.0000   20.0000
omega____ theta____ kappa____ phi______ frames
    -      110.5703  -30.0000 -120.0000 49

#__ type_ start__ end____ width___ exp.time_
 14 omega   32.00  141.00   1.0000   20.0000
omega____ theta____ kappa____ phi______ frames
    -      110.5703  -77.0000 -120.0000 109
;
_diffrn_measurement_device 'kappa diffractometer'
_diffrn_measurement_device_type 'Xcalibur, Sapphire3, Gemini ultra'
_diffrn_measurement_method '\w scans'
_diffrn_orient_matrix_UB_11 0.0958655000
_diffrn_orient_matrix_UB_12 0.0057669000
_diffrn_orient_matrix_UB_13 0.0392900000
_diffrn_orient_matrix_UB_21 0.0173348000
_diffrn_orient_matrix_UB_22 0.0997941000
_diffrn_orient_matrix_UB_23 0.0544086000
_diffrn_orient_matrix_UB_31 -0.0435452000
_diffrn_orient_matrix_UB_32 -0.0189488000
_diffrn_orient_matrix_UB_33 0.0687817000
_diffrn_radiation_monochromator mirror
_diffrn_radiation_probe x-ray
_diffrn_radiation_type CuK\a
_diffrn_radiation_wavelength 1.54184
_diffrn_reflns_av_R_equivalents 0.0430
_diffrn_reflns_av_unetI/netI 0.0636
_diffrn_reflns_Laue_measured_fraction_full 0.989
_diffrn_reflns_Laue_measured_fraction_max 0.988
_diffrn_reflns_limit_h_max 15
_diffrn_reflns_limit_h_min -18
_diffrn_reflns_limit_k_max 20
_diffrn_reflns_limit_k_min -20
_diffrn_reflns_limit_l_max 21
_diffrn_reflns_limit_l_min -17
_diffrn_reflns_number 23782
_diffrn_reflns_point_group_measured_fraction_full 0.989
_diffrn_reflns_point_group_measured_fraction_max 0.988
_diffrn_reflns_theta_full 66.500
_diffrn_reflns_theta_max 67.490
_diffrn_reflns_theta_min 4.451
_diffrn_source 'sealed X-ray tube'
_diffrn_source_current 35
_diffrn_source_power 1.75
_diffrn_source_target Cu
_diffrn_source_type 'SuperNova (Cu) X-ray Source'
_diffrn_source_voltage 50
_exptl_absorpt_coefficient_mu 13.236
_exptl_absorpt_correction_T_max 1.00000
_exptl_absorpt_correction_T_min 0.65941
_exptl_absorpt_correction_type multi-scan
_exptl_absorpt_process_details
;
CrysAlisPro, Agilent Technologies,
Version 1.171.37.35 (release 13-08-2014 CrysAlis171 .NET)
(compiled Aug 13 2014,18:06:01)
Empirical absorption correction using spherical harmonics,
 implemented in SCALE3 ABSPACK scaling algorithm.
;
_exptl_crystal_colour red
_exptl_crystal_colour_primary red
_exptl_crystal_density_diffrn 1.620
_exptl_crystal_description block
_exptl_crystal_F_000 2040
_exptl_crystal_size_max 0.05
_exptl_crystal_size_mid 0.03
_exptl_crystal_size_min 0.02
_refine_diff_density_max 1.126
_refine_diff_density_min -1.254
_refine_diff_density_rms 0.096
_refine_ls_extinction_method none
_refine_ls_goodness_of_fit_ref 1.021
_refine_ls_hydrogen_treatment constr
_refine_ls_matrix_type full
_refine_ls_number_parameters 912
_refine_ls_number_reflns 14549
_refine_ls_number_restraints 0
_refine_ls_restrained_S_all 1.021
_refine_ls_R_factor_all 0.0535
_refine_ls_R_factor_gt 0.0394
_refine_ls_shift/su_max 0.004
_refine_ls_shift/su_mean 0.000
_refine_ls_structure_factor_coef Fsqd
_refine_ls_weighting_details 'w=1/[\s^2^(Fo^2^)+(0.0430P)^2^] where P=(Fo^2^+2Fc^2^)/3'
_refine_ls_weighting_scheme calc
_refine_ls_wR_factor_gt 0.0886
_refine_ls_wR_factor_ref 0.0937
_reflns_Friedel_coverage 0.000
_reflns_number_gt 12198
_reflns_number_total 14549
_reflns_threshold_expression 'I > 2\s(I)'
_cod_data_source_file c9dt02959a2.cif
_cod_data_source_block ka56cult
_cod_depositor_comments 'Adding full bibliography for 7700874--7700876.cif.'
_cod_database_code 7700874
_shelx_shelxl_version_number 2014/7
_chemical_oxdiff_formula 'Cp3 Co3 Et18 O27 Ce1 Ru N Cl2 '
_shelx_space_group_comment
;
The symmetry employed for this shelxl refinement is uniquely defined
by the following loop, which should always be used as a source of
symmetry information in preference to the above space-group names.
They are only intended as comments.
;
_shelx_estimated_absorpt_t_max 0.778
_shelx_estimated_absorpt_t_min 0.557
_reflns_odcompleteness_completeness 98.76
_reflns_odcompleteness_iscentric 1
_reflns_odcompleteness_theta 68.13
_olex2_refinement_description
;
1. Fixed Uiso
 At 1.2 times of:
  All C(H) groups, All C(H,H) groups, All N(H) groups
 At 1.5 times of:
  All C(H,H,H) groups, All O(H,H) groups
2.a Rotating group:
 O20(H20A,H20B)
2.b Secondary CH2 refined with riding coordinates:
 C11(H11A,H11B), C13(H13A,H13B), C15(H15A,H15B), C17(H17A,H17B), C19(H19A,
 H19B), C21(H21A,H21B), C31(H31A,H31B), C33(H33A,H33B), C35(H35A,H35B),
 C37(H37A,H37B), C39(H39A,H39B), C41(H41A,H41B), C61(H61A,H61B), C63(H63A,H63B),
  C65(H65A,H65B), C67(H67A,H67B), C69(H69A,H69B), C71(H71A,H71B)
2.c Aromatic/amide H refined with riding coordinates:
 N1(H1), C1(H1A), C2(H2), C3(H3), C4(H4), C5(H5), C6(H6), C7(H7), C8(H8),
 C9(H9), C10(H10), C51(H51), C52(H52), C53(H53), C54(H54), C55(H55)
2.d Idealised Me refined as rotating group:
 C12(H12A,H12B,H12C), C14(H14A,H14B,H14C), C16(H16A,H16B,H16C), C18(H18A,H18B,
 H18C), C20(H20C,H20D,H20E), C22(H22A,H22B,H22C), C24(H24A,H24B,H24C), C32(H32A,
 H32B,H32C), C34(H34A,H34B,H34C), C36(H36A,H36B,H36C), C38(H38A,H38B,H38C),
 C40(H40A,H40B,H40C), C42(H42A,H42B,H42C), C62(H62A,H62B,H62C), C64(H64A,H64B,
 H64C), C66(H66A,H66B,H66C), C68(H68A,H68B,H68C), C70(H70A,H70B,H70C), C72(H72A,
 H72B,H72C)
;
_olex2_submission_special_instructions 'No special instructions were received'

loop_
_space_group_symop_operation_xyz
'x, y, z'
'-x, -y, -z'

loop_
_atom_site_label
_atom_site_type_symbol
_atom_site_fract_x
_atom_site_fract_y
_atom_site_fract_z
_atom_site_U_iso_or_equiv
_atom_site_adp_type
_atom_site_occupancy
_atom_site_site_symmetry_order
_atom_site_calc_flag
_atom_site_refinement_flags_posn
Ce1 Ce 0.12947(2) 0.27806(2) 0.68144(2) 0.01555(6) Uani 1 1 d .
Ru1 Ru 0.19654(2) 0.05698(2) 0.29573(2) 0.01917(7) Uani 1 1 d .
Co1 Co -0.05529(4) 0.42508(4) 0.63505(4) 0.01662(13) Uani 1 1 d .
Co2 Co 0.36796(4) 0.28468(4) 0.84349(4) 0.01867(13) Uani 1 1 d .
Co3 Co 0.35740(6) 0.10882(5) 0.14630(5) 0.02940(17) Uani 1 1 d .
Cl1 Cl 0.20058(7) -0.06144(7) 0.32515(7) 0.0279(2) Uani 1 1 d .
Cl2 Cl 0.03379(7) 0.01646(7) 0.26904(6) 0.0249(2) Uani 1 1 d .
P1 P 0.09467(7) 0.47228(7) 0.66092(6) 0.0182(2) Uani 1 1 d .
P2 P -0.05688(7) 0.38710(7) 0.73610(6) 0.0180(2) Uani 1 1 d .
P3 P -0.05261(7) 0.29535(7) 0.54510(6) 0.01763(19) Uani 1 1 d .
P4 P 0.24645(7) 0.32375(7) 0.88783(6) 0.0194(2) Uani 1 1 d .
P5 P 0.37996(7) 0.35779(7) 0.77092(7) 0.0213(2) Uani 1 1 d .
P6 P 0.28583(7) 0.16588(7) 0.73568(6) 0.0203(2) Uani 1 1 d .
P7 P 0.25475(8) -0.01553(8) 0.10985(7) 0.0263(2) Uani 1 1 d .
P8 P 0.40852(8) 0.10715(8) 0.26000(7) 0.0276(2) Uani 1 1 d .
P9 P 0.26872(9) 0.18684(7) 0.21140(7) 0.0279(2) Uani 1 1 d .
O1 O 0.1395(2) 0.47937(19) 0.58364(19) 0.0229(6) Uani 1 1 d .
O2 O 0.1185(2) 0.57533(19) 0.72458(19) 0.0250(6) Uani 1 1 d .
O3 O -0.0327(2) 0.4751(2) 0.82443(18) 0.0243(6) Uani 1 1 d .
O4 O -0.1641(2) 0.3449(2) 0.73515(18) 0.0231(6) Uani 1 1 d .
O5 O -0.15555(19) 0.22753(19) 0.50959(18) 0.0226(6) Uani 1 1 d .
O6 O -0.02799(19) 0.30161(19) 0.46153(17) 0.0204(6) Uani 1 1 d .
O7 O 0.14835(19) 0.42770(18) 0.69448(17) 0.0190(6) Uani 1 1 d .
O8 O -0.00179(19) 0.32852(19) 0.74275(17) 0.0197(6) Uani 1 1 d .
O9 O 0.00933(19) 0.25087(18) 0.56949(17) 0.0200(6) Uani 1 1 d .
O10 O 0.1868(2) 0.22286(19) 0.54618(18) 0.0238(6) Uani 1 1 d .
O11 O 0.1901(2) 0.2648(2) 0.92874(19) 0.0271(7) Uani 1 1 d .
O12 O 0.2870(2) 0.4153(2) 0.97101(18) 0.0272(7) Uani 1 1 d .
O13 O 0.4236(2) 0.4615(2) 0.8305(2) 0.0325(7) Uani 1 1 d .
O14 O 0.4648(2) 0.3387(2) 0.7210(2) 0.0333(8) Uani 1 1 d .
O15 O 0.3489(2) 0.1291(2) 0.66616(19) 0.0299(7) Uani 1 1 d .
O16 O 0.2636(2) 0.0895(2) 0.7657(2) 0.0293(7) Uani 1 1 d .
O17 O 0.17814(19) 0.33396(19) 0.83101(16) 0.0196(6) Uani 1 1 d .
O18 O 0.29801(19) 0.34444(19) 0.71098(18) 0.0204(6) Uani 1 1 d .
O19 O 0.19793(19) 0.16691(18) 0.69326(17) 0.0193(6) Uani 1 1 d .
O20 O 0.00987(19) 0.14529(18) 0.67625(19) 0.0228(6) Uani 1 1 d .
H20A H -0.0326 0.1638 0.7017 0.034 Uiso 1 1 d GR
H20B H 0.0330 0.1243 0.7051 0.034 Uiso 1 1 d GR
O21 O 0.1943(2) -0.0507(2) 0.0193(2) 0.0366(8) Uani 1 1 d .
O22 O 0.3081(2) -0.0897(2) 0.0841(2) 0.0319(7) Uani 1 1 d .
O23 O 0.4663(2) 0.0369(2) 0.2445(2) 0.0356(8) Uani 1 1 d .
O24 O 0.4902(3) 0.1969(3) 0.3105(2) 0.0419(9) Uani 1 1 d .
O25 O 0.3302(3) 0.2876(2) 0.2676(2) 0.0382(8) Uani 1 1 d .
O26 O 0.2091(3) 0.1996(2) 0.1431(2) 0.0399(8) Uani 1 1 d .
O27 O 0.1906(2) -0.0253(2) 0.16929(19) 0.0303(7) Uani 1 1 d .
O28 O 0.3425(2) 0.0975(2) 0.31808(19) 0.0265(6) Uani 1 1 d .
O29 O 0.2051(2) 0.1605(2) 0.26420(19) 0.0279(7) Uani 1 1 d .
N1 N 0.2062(2) 0.1448(2) 0.4141(2) 0.0224(7) Uani 1 1 d .
H1 H 0.2511 0.1933 0.4267 0.027 Uiso 1 1 calc R
C1 C -0.0803(3) 0.5483(3) 0.6774(3) 0.0245(9) Uani 1 1 d .
H1A H -0.0433 0.6009 0.7231 0.029 Uiso 1 1 calc R
C2 C -0.1570(3) 0.4874(3) 0.6815(3) 0.0270(9) Uani 1 1 d .
H2 H -0.1820 0.4922 0.7304 0.032 Uiso 1 1 calc R
C3 C -0.1913(3) 0.4171(3) 0.6002(3) 0.0256(9) Uani 1 1 d .
H3 H -0.2421 0.3662 0.5855 0.031 Uiso 1 1 calc R
C4 C -0.1363(3) 0.4363(3) 0.5450(3) 0.0244(9) Uani 1 1 d .
H4 H -0.1442 0.4011 0.4865 0.029 Uiso 1 1 calc R
C5 C -0.0672(3) 0.5180(3) 0.5930(3) 0.0238(9) Uani 1 1 d .
H5 H -0.0205 0.5470 0.5721 0.029 Uiso 1 1 calc R
C6 C 0.4096(3) 0.2851(4) 0.9559(3) 0.0409(13) Uani 1 1 d .
H6 H 0.3699 0.2813 0.9946 0.049 Uiso 1 1 calc R
C7 C 0.4622(3) 0.3633(4) 0.9544(3) 0.0375(12) Uani 1 1 d .
H7 H 0.4641 0.4217 0.9927 0.045 Uiso 1 1 calc R
C8 C 0.5107(3) 0.3413(3) 0.8878(3) 0.0337(11) Uani 1 1 d .
H8 H 0.5516 0.3815 0.8731 0.040 Uiso 1 1 calc R
C9 C 0.4879(3) 0.2481(4) 0.8460(3) 0.0349(11) Uani 1 1 d .
H9 H 0.5097 0.2146 0.7972 0.042 Uiso 1 1 calc R
C10 C 0.4275(3) 0.2136(4) 0.8890(4) 0.0404(13) Uani 1 1 d .
H10 H 0.4030 0.1529 0.8754 0.048 Uiso 1 1 calc R
C11 C 0.1889(3) 0.4174(3) 0.5355(3) 0.0248(9) Uani 1 1 d .
H11A H 0.1821 0.4094 0.4772 0.030 Uiso 1 1 calc R
H11B H 0.1616 0.3593 0.5346 0.030 Uiso 1 1 calc R
C12 C 0.2905(3) 0.4509(4) 0.5728(3) 0.0362(11) Uani 1 1 d .
H12A H 0.3233 0.4107 0.5372 0.054 Uiso 1 1 calc GR
H12B H 0.2975 0.4535 0.6286 0.054 Uiso 1 1 calc GR
H12C H 0.3166 0.5100 0.5770 0.054 Uiso 1 1 calc GR
C13 C 0.2143(4) 0.6273(3) 0.7581(4) 0.0501(16) Uani 1 1 d .
H13A H 0.2514 0.6155 0.7125 0.060 Uiso 1 1 calc R
H13B H 0.2398 0.6103 0.7989 0.060 Uiso 1 1 calc R
C14 C 0.2202(4) 0.7207(3) 0.7987(4) 0.0493(15) Uani 1 1 d .
H14A H 0.1991 0.7382 0.7574 0.074 Uiso 1 1 calc GR
H14B H 0.2845 0.7552 0.8243 0.074 Uiso 1 1 calc GR
H14C H 0.1809 0.7315 0.8420 0.074 Uiso 1 1 calc GR
C15 C 0.0513(4) 0.5009(4) 0.8799(3) 0.0426(13) Uani 1 1 d .
H15A H 0.1043 0.5025 0.8495 0.051 Uiso 1 1 calc R
H15B H 0.0496 0.4572 0.9020 0.051 Uiso 1 1 calc R
C16 C 0.0632(4) 0.5886(4) 0.9493(4) 0.0511(15) Uani 1 1 d .
H16A H 0.0678 0.6322 0.9275 0.077 Uiso 1 1 calc GR
H16B H 0.1199 0.6050 0.9884 0.077 Uiso 1 1 calc GR
H16C H 0.0098 0.5871 0.9784 0.077 Uiso 1 1 calc GR
C17 C -0.1885(3) 0.3049(3) 0.7906(3) 0.0305(10) Uani 1 1 d .
H17A H -0.1691 0.3500 0.8494 0.037 Uiso 1 1 calc R
H17B H -0.1574 0.2584 0.7813 0.037 Uiso 1 1 calc R
C18 C -0.2908(4) 0.2661(4) 0.7716(4) 0.0422(13) Uani 1 1 d .
H18A H -0.3091 0.2223 0.7130 0.063 Uiso 1 1 calc GR
H18B H -0.3207 0.3130 0.7820 0.063 Uiso 1 1 calc GR
H18C H -0.3099 0.2375 0.8074 0.063 Uiso 1 1 calc GR
C19 C -0.1886(3) 0.1661(3) 0.5435(3) 0.0270(9) Uani 1 1 d .
H19A H -0.1685 0.1954 0.6047 0.032 Uiso 1 1 calc R
H19B H -0.1626 0.1154 0.5192 0.032 Uiso 1 1 calc R
C20 C -0.2916(3) 0.1345(4) 0.5232(3) 0.0366(11) Uani 1 1 d .
H20C H -0.3110 0.1067 0.4626 0.055 Uiso 1 1 calc GR
H20D H -0.3169 0.1847 0.5492 0.055 Uiso 1 1 calc GR
H20E H -0.3148 0.0914 0.5445 0.055 Uiso 1 1 calc GR
C21 C -0.0092(3) 0.2244(3) 0.3973(3) 0.0267(9) Uani 1 1 d .
H21A H -0.0585 0.1705 0.3875 0.032 Uiso 1 1 calc R
H21B H 0.0506 0.2187 0.4159 0.032 Uiso 1 1 calc R
C22 C -0.0058(5) 0.2338(4) 0.3191(3) 0.0498(16) Uani 1 1 d .
H22A H 0.0125 0.1846 0.2776 0.075 Uiso 1 1 calc GR
H22B H 0.0395 0.2897 0.3302 0.075 Uiso 1 1 calc GR
H22C H -0.0670 0.2333 0.2978 0.075 Uiso 1 1 calc GR
C23 C 0.1645(3) 0.1512(3) 0.4794(3) 0.0212(8) Uani 1 1 d .
C24 C 0.0907(3) 0.0740(3) 0.4753(3) 0.0273(9) Uani 1 1 d .
H24A H 0.0986 0.0704 0.5282 0.041 Uiso 1 1 calc GR
H24B H 0.0957 0.0196 0.4297 0.041 Uiso 1 1 calc GR
H24C H 0.0297 0.0816 0.4653 0.041 Uiso 1 1 calc GR
C31 C 0.1083(3) 0.1910(3) 0.8799(3) 0.0283(9) Uani 1 1 d .
H31A H 0.1043 0.1437 0.8976 0.034 Uiso 1 1 calc R
H31B H 0.1143 0.1666 0.8202 0.034 Uiso 1 1 calc R
C32 C 0.0202(3) 0.2197(3) 0.8912(3) 0.0325(10) Uani 1 1 d .
H32A H -0.0337 0.1680 0.8614 0.049 Uiso 1 1 calc GR
H32B H 0.0215 0.2623 0.8686 0.049 Uiso 1 1 calc GR
H32C H 0.0162 0.2472 0.9506 0.049 Uiso 1 1 calc GR
C33 C 0.2233(4) 0.4580(3) 1.0190(3) 0.0363(11) Uani 1 1 d .
H33A H 0.1590 0.4191 0.9966 0.044 Uiso 1 1 calc R
H33B H 0.2271 0.5138 1.0154 0.044 Uiso 1 1 calc R
C34 C 0.2484(5) 0.4766(4) 1.1074(3) 0.0530(16) Uani 1 1 d .
H34A H 0.2391 0.4207 1.1112 0.079 Uiso 1 1 calc GR
H34B H 0.2090 0.5098 1.1414 0.079 Uiso 1 1 calc GR
H34C H 0.3135 0.5114 1.1279 0.079 Uiso 1 1 calc GR
C35 C 0.3683(3) 0.5224(3) 0.8524(3) 0.0327(10) Uani 1 1 d .
H35A H 0.3586 0.5408 0.9110 0.039 Uiso 1 1 calc R
H35B H 0.3071 0.4944 0.8158 0.039 Uiso 1 1 calc R
C36 C 0.4201(4) 0.6005(3) 0.8414(4) 0.0396(12) Uani 1 1 d .
H36A H 0.4243 0.5825 0.7823 0.059 Uiso 1 1 calc GR
H36B H 0.4826 0.6244 0.8741 0.059 Uiso 1 1 calc GR
H36C H 0.3875 0.6460 0.8606 0.059 Uiso 1 1 calc GR
C37 C 0.4812(4) 0.3715(4) 0.6599(4) 0.0410(12) Uani 1 1 d .
H37A H 0.4745 0.4319 0.6815 0.049 Uiso 1 1 calc R
H37B H 0.4356 0.3330 0.6081 0.049 Uiso 1 1 calc R
C38 C 0.5771(4) 0.3723(4) 0.6422(4) 0.0449(13) Uani 1 1 d .
H38A H 0.5883 0.3915 0.5984 0.067 Uiso 1 1 calc GR
H38B H 0.5839 0.3128 0.6235 0.067 Uiso 1 1 calc GR
H38C H 0.6219 0.4132 0.6930 0.067 Uiso 1 1 calc GR
C39 C 0.3324(3) 0.1279(3) 0.5855(3) 0.0317(10) Uani 1 1 d .
H39A H 0.3192 0.1833 0.5923 0.038 Uiso 1 1 calc R
H39B H 0.2780 0.0778 0.5500 0.038 Uiso 1 1 calc R
C40 C 0.4165(4) 0.1189(4) 0.5446(3) 0.0379(11) Uani 1 1 d .
H40A H 0.4064 0.1203 0.4909 0.057 Uiso 1 1 calc GR
H40B H 0.4275 0.0627 0.5357 0.057 Uiso 1 1 calc GR
H40C H 0.4704 0.1677 0.5807 0.057 Uiso 1 1 calc GR
C41 C 0.2149(4) -0.0004(3) 0.7056(3) 0.0361(11) Uani 1 1 d .
H41A H 0.2212 -0.0081 0.6483 0.043 Uiso 1 1 calc R
H41B H 0.1483 -0.0133 0.7098 0.043 Uiso 1 1 calc R
C42 C 0.2563(4) -0.0617(4) 0.7241(4) 0.0470(14) Uani 1 1 d .
H42A H 0.2260 -0.1227 0.6826 0.070 Uiso 1 1 calc GR
H42B H 0.2473 -0.0556 0.7799 0.070 Uiso 1 1 calc GR
H42C H 0.3227 -0.0471 0.7218 0.070 Uiso 1 1 calc GR
C51 C 0.4783(5) 0.0976(5) 0.0984(5) 0.0597(19) Uani 1 1 d .
H51 H 0.5202 0.0708 0.1122 0.072 Uiso 1 1 calc R
C52 C 0.4808(4) 0.1875(4) 0.1398(4) 0.0445(13) Uani 1 1 d .
H52 H 0.5253 0.2320 0.1865 0.053 Uiso 1 1 calc R
C53 C 0.4071(4) 0.2000(4) 0.1008(3) 0.0397(12) Uani 1 1 d .
H53 H 0.3929 0.2544 0.1163 0.048 Uiso 1 1 calc R
C54 C 0.3569(5) 0.1174(4) 0.0340(3) 0.0469(14) Uani 1 1 d .
H54 H 0.3030 0.1063 -0.0029 0.056 Uiso 1 1 calc R
C55 C 0.4025(6) 0.0551(4) 0.0330(4) 0.0585(19) Uani 1 1 d .
H55 H 0.3847 -0.0057 -0.0057 0.070 Uiso 1 1 calc R
C61 C 0.1138(4) -0.0250(4) 0.0080(4) 0.0435(13) Uani 1 1 d .
H61A H 0.1255 0.0394 0.0416 0.052 Uiso 1 1 calc R
H61B H 0.0611 -0.0561 0.0254 0.052 Uiso 1 1 calc R
C62 C 0.0925(5) -0.0502(5) -0.0846(4) 0.0616(19) Uani 1 1 d .
H62A H 0.0807 -0.1142 -0.1169 0.092 Uiso 1 1 calc GR
H62B H 0.1455 -0.0195 -0.1009 0.092 Uiso 1 1 calc GR
H62C H 0.0376 -0.0333 -0.0954 0.092 Uiso 1 1 calc GR
C63 C 0.2561(4) -0.1806(3) 0.0588(3) 0.0363(11) Uani 1 1 d .
H63A H 0.2003 -0.1976 0.0175 0.044 Uiso 1 1 calc R
H63B H 0.2361 -0.1884 0.1077 0.044 Uiso 1 1 calc R
C64 C 0.3190(4) -0.2366(3) 0.0209(3) 0.0427(13) Uani 1 1 d .
H64A H 0.3371 -0.2293 -0.0281 0.064 Uiso 1 1 calc GR
H64B H 0.2865 -0.2987 0.0041 0.064 Uiso 1 1 calc GR
H64C H 0.3745 -0.2181 0.0620 0.064 Uiso 1 1 calc GR
C65 C 0.4290(4) -0.0437(4) 0.2506(3) 0.0367(11) Uani 1 1 d .
H65A H 0.4392 -0.0938 0.2021 0.044 Uiso 1 1 calc R
H65B H 0.3615 -0.0545 0.2503 0.044 Uiso 1 1 calc R
C66 C 0.4754(4) -0.0372(4) 0.3299(3) 0.0404(12) Uani 1 1 d .
H66A H 0.5422 -0.0270 0.3297 0.061 Uiso 1 1 calc GR
H66B H 0.4499 -0.0924 0.3340 0.061 Uiso 1 1 calc GR
H66C H 0.4645 0.0120 0.3778 0.061 Uiso 1 1 calc GR
C67 C 0.5442(5) 0.2136(5) 0.3875(4) 0.0589(18) Uani 1 1 d .
H67A H 0.5459 0.1570 0.3871 0.071 Uiso 1 1 calc R
H67B H 0.5156 0.2452 0.4355 0.071 Uiso 1 1 calc R
C68 C 0.6399(5) 0.2680(5) 0.3954(5) 0.072(2) Uani 1 1 d .
H68A H 0.6647 0.2402 0.3443 0.108 Uiso 1 1 calc GR
H68B H 0.6794 0.2725 0.4429 0.108 Uiso 1 1 calc GR
H68C H 0.6388 0.3272 0.4043 0.108 Uiso 1 1 calc GR
C69 C 0.3482(5) 0.3272(4) 0.3563(4) 0.0542(16) Uani 1 1 d .
H69A H 0.3626 0.2854 0.3757 0.065 Uiso 1 1 calc R
H69B H 0.2933 0.3435 0.3791 0.065 Uiso 1 1 calc R
C70 C 0.4295(8) 0.4084(6) 0.3855(5) 0.130(6) Uani 1 1 d .
H70A H 0.4780 0.3946 0.3518 0.194 Uiso 1 1 calc GR
H70B H 0.4539 0.4281 0.4442 0.194 Uiso 1 1 calc GR
H70C H 0.4096 0.4554 0.3795 0.194 Uiso 1 1 calc GR
C71 C 0.1551(6) 0.2608(5) 0.1736(4) 0.062(2) Uani 1 1 d .
H71A H 0.1964 0.3217 0.2060 0.074 Uiso 1 1 calc R
H71B H 0.1147 0.2460 0.2104 0.074 Uiso 1 1 calc R
C72 C 0.0975(5) 0.2545(5) 0.0995(4) 0.0640(19) Uani 1 1 d .
H72A H 0.1380 0.2657 0.0618 0.096 Uiso 1 1 calc GR
H72B H 0.0630 0.2983 0.1183 0.096 Uiso 1 1 calc GR
H72C H 0.0540 0.1952 0.0701 0.096 Uiso 1 1 calc GR

loop_
_atom_site_aniso_label
_atom_site_aniso_U_11
_atom_site_aniso_U_22
_atom_site_aniso_U_33
_atom_site_aniso_U_23
_atom_site_aniso_U_13
_atom_site_aniso_U_12
Ce1 0.01539(11) 0.01997(11) 0.01488(10) 0.00905(8) 0.00260(7) 0.00886(8)
Ru1 0.02319(16) 0.02037(15) 0.01687(14) 0.00933(12) 0.00567(11) 0.00891(12)
Co1 0.0153(3) 0.0207(3) 0.0193(3) 0.0116(3) 0.0043(2) 0.0093(2)
Co2 0.0154(3) 0.0251(3) 0.0190(3) 0.0113(3) 0.0018(2) 0.0092(3)
Co3 0.0376(4) 0.0295(4) 0.0251(4) 0.0147(3) 0.0136(3) 0.0102(3)
Cl1 0.0262(5) 0.0307(5) 0.0387(6) 0.0234(5) 0.0112(4) 0.0127(4)
Cl2 0.0223(5) 0.0267(5) 0.0269(5) 0.0127(4) 0.0013(4) 0.0079(4)
P1 0.0150(5) 0.0205(5) 0.0225(5) 0.0115(4) 0.0036(4) 0.0073(4)
P2 0.0161(5) 0.0240(5) 0.0192(5) 0.0120(4) 0.0050(4) 0.0101(4)
P3 0.0171(5) 0.0209(5) 0.0179(5) 0.0102(4) 0.0018(4) 0.0080(4)
P4 0.0184(5) 0.0285(5) 0.0160(4) 0.0117(4) 0.0041(4) 0.0111(4)
P5 0.0156(5) 0.0267(5) 0.0279(5) 0.0164(4) 0.0050(4) 0.0086(4)
P6 0.0200(5) 0.0246(5) 0.0198(5) 0.0099(4) 0.0026(4) 0.0125(4)
P7 0.0337(6) 0.0268(5) 0.0203(5) 0.0104(4) 0.0095(4) 0.0111(5)
P8 0.0263(6) 0.0279(6) 0.0269(5) 0.0117(5) 0.0090(4) 0.0048(5)
P9 0.0383(6) 0.0241(5) 0.0245(5) 0.0133(5) 0.0087(5) 0.0092(5)
O1 0.0225(15) 0.0268(15) 0.0296(16) 0.0186(13) 0.0109(12) 0.0118(12)
O2 0.0194(15) 0.0210(14) 0.0338(16) 0.0103(13) 0.0033(12) 0.0084(12)
O3 0.0241(15) 0.0284(15) 0.0207(14) 0.0077(13) 0.0031(12) 0.0141(12)
O4 0.0197(15) 0.0324(16) 0.0254(15) 0.0181(13) 0.0071(12) 0.0109(12)
O5 0.0169(14) 0.0280(15) 0.0255(15) 0.0152(13) -0.0021(11) 0.0057(12)
O6 0.0212(14) 0.0223(14) 0.0209(14) 0.0112(12) 0.0036(11) 0.0090(11)
O7 0.0158(13) 0.0203(14) 0.0228(14) 0.0102(12) 0.0018(11) 0.0074(11)
O8 0.0212(14) 0.0248(14) 0.0192(13) 0.0123(12) 0.0073(11) 0.0118(12)
O9 0.0222(14) 0.0220(14) 0.0170(13) 0.0076(11) -0.0015(11) 0.0112(12)
O10 0.0260(16) 0.0257(15) 0.0201(14) 0.0095(12) 0.0023(11) 0.0099(12)
O11 0.0195(15) 0.0416(18) 0.0261(15) 0.0204(14) 0.0062(12) 0.0083(13)
O12 0.0263(16) 0.0331(17) 0.0182(14) 0.0050(13) 0.0008(12) 0.0141(13)
O13 0.0224(16) 0.0258(16) 0.045(2) 0.0155(15) -0.0046(14) 0.0023(13)
O14 0.0208(16) 0.052(2) 0.047(2) 0.0340(18) 0.0159(14) 0.0189(15)
O15 0.0263(16) 0.0445(19) 0.0229(15) 0.0122(14) 0.0052(12) 0.0221(14)
O16 0.0322(17) 0.0258(16) 0.0317(17) 0.0137(14) -0.0016(13) 0.0110(13)
O17 0.0178(14) 0.0306(15) 0.0143(13) 0.0112(12) 0.0031(10) 0.0112(12)
O18 0.0124(13) 0.0281(15) 0.0266(15) 0.0171(12) 0.0042(11) 0.0068(11)
O19 0.0196(14) 0.0233(14) 0.0166(13) 0.0083(11) 0.0012(11) 0.0104(11)
O20 0.0171(14) 0.0215(14) 0.0345(16) 0.0172(13) 0.0028(12) 0.0053(11)
O21 0.039(2) 0.044(2) 0.0279(17) 0.0137(15) 0.0038(14) 0.0190(16)
O22 0.0313(18) 0.0293(17) 0.0352(18) 0.0142(14) 0.0033(14) 0.0098(14)
O23 0.0285(17) 0.048(2) 0.0399(19) 0.0232(17) 0.0146(14) 0.0179(15)
O24 0.034(2) 0.045(2) 0.0358(19) 0.0186(17) 0.0031(15) -0.0086(16)
O25 0.052(2) 0.0236(16) 0.0345(18) 0.0116(14) 0.0143(16) 0.0038(15)
O26 0.059(2) 0.044(2) 0.0327(18) 0.0243(16) 0.0155(16) 0.0274(18)
O27 0.0401(19) 0.0236(15) 0.0242(16) 0.0092(13) 0.0113(14) 0.0054(14)
O28 0.0263(16) 0.0308(16) 0.0258(15) 0.0151(13) 0.0085(12) 0.0086(13)
O29 0.0401(19) 0.0245(15) 0.0271(16) 0.0160(13) 0.0090(13) 0.0139(14)
N1 0.0237(18) 0.0260(18) 0.0167(16) 0.0085(14) 0.0058(13) 0.0071(15)
C1 0.026(2) 0.027(2) 0.029(2) 0.0148(18) 0.0072(17) 0.0178(18)
C2 0.024(2) 0.040(3) 0.033(2) 0.023(2) 0.0142(18) 0.023(2)
C3 0.016(2) 0.032(2) 0.038(2) 0.021(2) 0.0041(17) 0.0129(17)
C4 0.024(2) 0.034(2) 0.024(2) 0.0173(19) 0.0012(16) 0.0167(18)
C5 0.023(2) 0.027(2) 0.034(2) 0.0197(19) 0.0091(17) 0.0160(17)
C6 0.024(2) 0.079(4) 0.035(3) 0.038(3) 0.001(2) 0.020(3)
C7 0.033(3) 0.044(3) 0.030(2) 0.010(2) -0.010(2) 0.016(2)
C8 0.017(2) 0.041(3) 0.046(3) 0.026(2) -0.0071(19) 0.0046(19)
C9 0.026(2) 0.049(3) 0.032(2) 0.014(2) -0.0017(19) 0.024(2)
C10 0.030(3) 0.038(3) 0.057(3) 0.029(3) -0.015(2) 0.007(2)
C11 0.024(2) 0.031(2) 0.027(2) 0.0166(19) 0.0089(17) 0.0141(18)
C12 0.023(2) 0.047(3) 0.043(3) 0.021(2) 0.011(2) 0.016(2)
C13 0.028(3) 0.029(3) 0.073(4) 0.006(3) 0.001(3) 0.005(2)
C14 0.038(3) 0.027(3) 0.065(4) 0.009(3) -0.014(3) 0.003(2)
C15 0.042(3) 0.044(3) 0.035(3) 0.008(2) -0.006(2) 0.022(2)
C16 0.045(3) 0.045(3) 0.041(3) -0.002(3) -0.007(2) 0.016(3)
C17 0.029(2) 0.043(3) 0.034(2) 0.027(2) 0.0127(19) 0.016(2)
C18 0.029(3) 0.060(3) 0.059(3) 0.042(3) 0.020(2) 0.017(2)
C19 0.031(2) 0.024(2) 0.026(2) 0.0136(18) -0.0004(18) 0.0042(18)
C20 0.029(3) 0.042(3) 0.041(3) 0.024(2) 0.006(2) 0.003(2)
C21 0.032(2) 0.026(2) 0.021(2) 0.0088(18) 0.0027(17) 0.0108(18)
C22 0.100(5) 0.042(3) 0.022(2) 0.017(2) 0.021(3) 0.038(3)
C23 0.024(2) 0.025(2) 0.019(2) 0.0111(17) 0.0024(16) 0.0129(17)
C24 0.030(2) 0.030(2) 0.025(2) 0.0142(19) 0.0078(18) 0.0102(19)
C31 0.028(2) 0.030(2) 0.028(2) 0.0124(19) 0.0089(18) 0.0107(19)
C32 0.022(2) 0.039(3) 0.034(2) 0.014(2) 0.0048(18) 0.010(2)
C33 0.046(3) 0.040(3) 0.025(2) 0.008(2) 0.008(2) 0.027(2)
C34 0.061(4) 0.065(4) 0.029(3) 0.012(3) 0.016(3) 0.026(3)
C35 0.031(3) 0.028(2) 0.036(3) 0.011(2) 0.002(2) 0.0101(19)
C36 0.039(3) 0.031(3) 0.047(3) 0.018(2) -0.003(2) 0.007(2)
C37 0.037(3) 0.061(3) 0.049(3) 0.040(3) 0.021(2) 0.025(3)
C38 0.026(3) 0.070(4) 0.055(3) 0.038(3) 0.017(2) 0.019(3)
C39 0.036(3) 0.042(3) 0.021(2) 0.013(2) 0.0077(19) 0.020(2)
C40 0.038(3) 0.049(3) 0.036(3) 0.020(2) 0.016(2) 0.023(2)
C41 0.037(3) 0.025(2) 0.044(3) 0.013(2) -0.001(2) 0.009(2)
C42 0.047(3) 0.033(3) 0.064(4) 0.022(3) 0.006(3) 0.019(2)
C51 0.062(4) 0.076(5) 0.080(5) 0.057(4) 0.057(4) 0.037(4)
C52 0.039(3) 0.059(4) 0.048(3) 0.038(3) 0.022(2) 0.006(3)
C53 0.048(3) 0.036(3) 0.040(3) 0.025(2) 0.016(2) 0.005(2)
C54 0.062(4) 0.054(3) 0.025(2) 0.024(2) 0.014(2) 0.004(3)
C55 0.094(5) 0.045(3) 0.047(3) 0.025(3) 0.049(4) 0.023(3)
C61 0.044(3) 0.046(3) 0.040(3) 0.014(2) 0.006(2) 0.024(3)
C62 0.062(4) 0.089(5) 0.043(3) 0.027(3) 0.005(3) 0.042(4)
C63 0.036(3) 0.030(2) 0.040(3) 0.012(2) 0.000(2) 0.010(2)
C64 0.047(3) 0.036(3) 0.042(3) 0.011(2) 0.000(2) 0.020(2)
C65 0.040(3) 0.043(3) 0.033(3) 0.016(2) 0.006(2) 0.023(2)
C66 0.042(3) 0.046(3) 0.034(3) 0.014(2) 0.005(2) 0.020(2)
C67 0.051(4) 0.068(4) 0.039(3) 0.026(3) -0.008(3) -0.015(3)
C68 0.059(4) 0.078(5) 0.061(4) 0.037(4) -0.015(3) -0.017(4)
C69 0.064(4) 0.038(3) 0.040(3) 0.006(3) 0.016(3) -0.002(3)
C70 0.170(12) 0.075(6) 0.059(5) -0.002(4) 0.037(6) -0.055(7)
C71 0.093(5) 0.081(5) 0.049(4) 0.041(4) 0.030(3) 0.064(4)
C72 0.068(5) 0.070(4) 0.060(4) 0.025(4) 0.009(3) 0.036(4)

loop_
_atom_type_symbol
_atom_type_description
_atom_type_scat_dispersion_real
_atom_type_scat_dispersion_imag
_atom_type_scat_source
C C 0.0181 0.0091 'International Tables Vol C Tables 4.2.6.8 and 6.1.1.4'
H H 0.0000 0.0000 'International Tables Vol C Tables 4.2.6.8 and 6.1.1.4'
Ce Ce -1.8482 9.6596 'International Tables Vol C Tables 4.2.6.8 and 6.1.1.4'
Cl Cl 0.3639 0.7018 'International Tables Vol C Tables 4.2.6.8 and 6.1.1.4'
Co Co -2.3653 3.6143 'International Tables Vol C Tables 4.2.6.8 and 6.1.1.4'
N N 0.0311 0.0180 'International Tables Vol C Tables 4.2.6.8 and 6.1.1.4'
O O 0.0492 0.0322 'International Tables Vol C Tables 4.2.6.8 and 6.1.1.4'
P P 0.2955 0.4335 'International Tables Vol C Tables 4.2.6.8 and 6.1.1.4'
Ru Ru 0.0552 3.2960 'International Tables Vol C Tables 4.2.6.8 and 6.1.1.4'

loop_
_geom_angle_atom_site_label_1
_geom_angle_atom_site_label_2
_geom_angle_atom_site_label_3
_geom_angle
O7 Ce1 O8 72.04(9)
O7 Ce1 O10 94.94(9)
O7 Ce1 O19 149.82(9)
O7 Ce1 O20 142.26(9)
O8 Ce1 O10 141.08(9)
O8 Ce1 O19 129.09(9)
O8 Ce1 O20 72.30(9)
O9 Ce1 O7 78.13(9)
O9 Ce1 O8 70.78(9)
O9 Ce1 O10 70.67(9)
O9 Ce1 O18 132.55(10)
O9 Ce1 O19 126.20(9)
O9 Ce1 O20 78.88(10)
O10 Ce1 O20 105.12(10)
O17 Ce1 O7 92.20(9)
O17 Ce1 O8 76.37(9)
O17 Ce1 O9 147.15(9)
O17 Ce1 O10 141.99(9)
O17 Ce1 O18 72.92(9)
O17 Ce1 O19 75.62(9)
O17 Ce1 O20 91.15(10)
O18 Ce1 O7 75.98(9)
O18 Ce1 O8 134.16(10)
O18 Ce1 O10 72.77(10)
O18 Ce1 O19 74.06(9)
O18 Ce1 O20 140.27(9)
O19 Ce1 O10 79.71(9)
O19 Ce1 O20 66.70(9)
Cl1 Ru1 Cl2 93.61(4)
O27 Ru1 Cl1 88.91(9)
O27 Ru1 Cl2 87.28(10)
O27 Ru1 O28 92.55(13)
O28 Ru1 Cl1 88.80(9)
O28 Ru1 Cl2 177.58(9)
O29 Ru1 Cl1 174.14(9)
O29 Ru1 Cl2 91.18(10)
O29 Ru1 O27 87.95(12)
O29 Ru1 O28 86.40(13)
N1 Ru1 Cl1 95.93(11)
N1 Ru1 Cl2 94.21(11)
N1 Ru1 O27 174.83(14)
N1 Ru1 O28 85.76(13)
N1 Ru1 O29 87.08(14)
P1 Co1 P2 90.99(4)
P3 Co1 P1 91.58(4)
P3 Co1 P2 92.00(4)
C1 Co1 P1 97.34(13)
C1 Co1 P2 108.96(12)
C1 Co1 P3 156.96(13)
C1 Co1 C2 39.05(18)
C1 Co1 C5 39.66(17)
C2 Co1 P1 131.94(14)
C2 Co1 P2 88.44(12)
C2 Co1 P3 136.48(14)
C3 Co1 P1 159.75(13)
C3 Co1 P2 105.64(13)
C3 Co1 P3 99.16(13)
C3 Co1 C1 66.66(18)
C3 Co1 C2 39.84(18)
C3 Co1 C4 39.80(18)
C3 Co1 C5 66.76(17)
C4 Co1 P1 123.69(13)
C4 Co1 P2 145.15(13)
C4 Co1 P3 90.58(13)
C4 Co1 C1 66.81(17)
C4 Co1 C2 66.52(17)
C4 Co1 C5 39.89(18)
C5 Co1 P1 93.03(13)
C5 Co1 P2 148.62(13)
C5 Co1 P3 118.95(13)
C5 Co1 C2 66.06(17)
P4 Co2 P6 93.08(5)
P5 Co2 P4 91.69(4)
P5 Co2 P6 90.41(5)
C6 Co2 P4 90.98(15)
C6 Co2 P5 146.62(18)
C6 Co2 P6 122.65(18)
C6 Co2 C7 39.7(2)
C6 Co2 C8 66.4(2)
C7 Co2 P4 98.03(15)
C7 Co2 P5 107.07(16)
C7 Co2 P6 158.88(15)
C7 Co2 C8 38.8(2)
C8 Co2 P4 133.31(15)
C8 Co2 P5 88.10(14)
C8 Co2 P6 133.60(15)
C9 Co2 P4 157.80(15)
C9 Co2 P5 107.40(16)
C9 Co2 P6 97.88(15)
C9 Co2 C6 66.9(2)
C9 Co2 C7 66.0(2)
C9 Co2 C8 39.7(2)
C9 Co2 C10 39.7(2)
C10 Co2 P4 120.81(17)
C10 Co2 P5 147.07(17)
C10 Co2 P6 92.75(15)
C10 Co2 C6 39.7(2)
C10 Co2 C7 66.1(2)
C10 Co2 C8 66.4(2)
P7 Co3 P8 90.66(5)
P7 Co3 P9 94.26(5)
P8 Co3 P9 90.25(5)
C51 Co3 P7 114.0(2)
C51 Co3 P8 93.5(2)
C51 Co3 P9 151.4(2)
C51 Co3 C52 39.9(3)
C51 Co3 C53 66.7(2)
C51 Co3 C54 67.0(3)
C51 Co3 C55 39.6(3)
C52 Co3 P7 153.40(18)
C52 Co3 P8 95.50(17)
C52 Co3 P9 111.52(18)
C52 Co3 C53 39.3(2)
C52 Co3 C54 66.7(2)
C52 Co3 C55 66.4(3)
C53 Co3 P7 140.13(17)
C53 Co3 P8 129.08(17)
C53 Co3 P9 89.15(16)
C53 Co3 C54 40.0(2)
C54 Co3 P7 101.39(17)
C54 Co3 P8 159.97(19)
C54 Co3 P9 104.56(19)
C55 Co3 P7 89.1(2)
C55 Co3 P8 125.9(2)
C55 Co3 P9 143.7(2)
C55 Co3 C53 66.5(2)
C55 Co3 C54 39.7(3)
O1 P1 Co1 113.22(12)
O1 P1 O2 99.89(17)
O2 P1 Co1 104.99(11)
O7 P1 Co1 119.27(12)
O7 P1 O1 107.57(16)
O7 P1 O2 110.11(16)
O3 P2 Co1 109.15(12)
O4 P2 Co1 105.38(11)
O4 P2 O3 100.29(16)
O8 P2 Co1 122.26(12)
O8 P2 O3 107.98(16)
O8 P2 O4 109.59(16)
O5 P3 Co1 111.49(12)
O6 P3 Co1 107.87(11)
O6 P3 O5 99.31(16)
O9 P3 Co1 118.58(12)
O9 P3 O5 108.47(16)
O9 P3 O6 109.38(16)
O11 P4 Co2 112.83(12)
O11 P4 O12 98.84(17)
O12 P4 Co2 104.82(12)
O17 P4 Co2 119.80(12)
O17 P4 O11 108.52(17)
O17 P4 O12 109.89(17)
O13 P5 Co2 110.27(14)
O13 P5 O14 99.41(19)
O14 P5 Co2 106.26(13)
O18 P5 Co2 120.52(13)
O18 P5 O13 109.14(17)
O18 P5 O14 109.13(18)
O15 P6 Co2 110.81(13)
O16 P6 Co2 105.87(13)
O16 P6 O15 100.67(18)
O19 P6 Co2 119.48(12)
O19 P6 O15 108.55(16)
O19 P6 O16 109.80(17)
O21 P7 Co3 112.15(15)
O22 P7 Co3 107.03(14)
O22 P7 O21 97.11(18)
O27 P7 Co3 119.11(14)
O27 P7 O21 109.0(2)
O27 P7 O22 110.17(19)
O23 P8 Co3 112.82(14)
O24 P8 Co3 106.64(15)
O24 P8 O23 99.6(2)
O28 P8 Co3 119.41(14)
O28 P8 O23 108.04(18)
O28 P8 O24 108.43(19)
O25 P9 Co3 109.39(15)
O26 P9 Co3 106.81(14)
O26 P9 O25 99.9(2)
O29 P9 Co3 122.01(13)
O29 P9 O25 107.61(19)
O29 P9 O26 108.9(2)
C11 O1 P1 121.1(3)
C13 O2 P1 119.7(3)
C15 O3 P2 120.4(3)
C17 O4 P2 119.2(3)
C19 O5 P3 119.7(3)
C21 O6 P3 116.5(3)
P1 O7 Ce1 136.88(16)
P2 O8 Ce1 136.16(16)
P3 O9 Ce1 141.48(16)
C23 O10 Ce1 135.4(3)
C31 O11 P4 120.4(3)
C33 O12 P4 119.3(3)
C35 O13 P5 122.3(3)
C37 O14 P5 117.9(3)
C39 O15 P6 120.8(3)
C41 O16 P6 119.4(3)
P4 O17 Ce1 137.79(16)
P5 O18 Ce1 138.41(17)
P6 O19 Ce1 137.63(17)
C61 O21 P7 122.6(3)
C63 O22 P7 119.2(3)
C65 O23 P8 121.5(3)
C67 O24 P8 120.7(4)
C69 O25 P9 123.0(3)
C71 O26 P9 117.0(3)
P7 O27 Ru1 130.2(2)
P8 O28 Ru1 129.20(19)
P9 O29 Ru1 127.60(19)
C23 N1 Ru1 138.4(3)
C2 C1 Co1 70.6(2)
C2 C1 C5 108.1(4)
C5 C1 Co1 70.2(2)
C1 C2 Co1 70.4(2)
C1 C2 C3 108.5(4)
C3 C2 Co1 69.2(2)
C2 C3 Co1 70.9(2)
C4 C3 Co1 70.5(2)
C4 C3 C2 107.9(4)
C3 C4 Co1 69.7(2)
C3 C4 C5 107.6(4)
C5 C4 Co1 70.4(2)
C1 C5 Co1 70.1(2)
C1 C5 C4 107.8(4)
C4 C5 Co1 69.7(2)
C7 C6 Co2 70.5(3)
C10 C6 Co2 70.1(3)
C10 C6 C7 107.0(5)
C6 C7 Co2 69.8(3)
C8 C7 Co2 71.0(3)
C8 C7 C6 109.2(5)
C7 C8 Co2 70.2(3)
C7 C8 C9 107.5(5)
C9 C8 Co2 68.8(3)
C8 C9 Co2 71.5(3)
C10 C9 Co2 70.8(3)
C10 C9 C8 108.3(5)
C6 C10 Co2 70.2(3)
C9 C10 Co2 69.5(3)
C9 C10 C6 108.0(5)
O1 C11 C12 110.8(4)
O2 C13 C14 109.9(4)
O3 C15 C16 109.8(4)
O4 C17 C18 107.1(4)
O5 C19 C20 108.7(4)
O6 C21 C22 109.6(4)
O10 C23 N1 120.4(4)
O10 C23 C24 119.0(4)
N1 C23 C24 120.6(4)
O11 C31 C32 111.3(4)
O12 C33 C34 108.7(4)
O13 C35 C36 107.0(4)
O14 C37 C38 108.3(4)
O15 C39 C40 109.3(4)
O16 C41 C42 108.3(4)
C52 C51 Co3 70.1(3)
C55 C51 Co3 70.4(4)
C55 C51 C52 107.4(6)
C51 C52 Co3 69.9(3)
C53 C52 Co3 70.7(3)
C53 C52 C51 108.6(6)
C52 C53 Co3 70.0(3)
C52 C53 C54 108.3(5)
C54 C53 Co3 70.0(3)
C53 C54 Co3 70.0(3)
C55 C54 Co3 69.9(3)
C55 C54 C53 106.9(6)
C51 C55 Co3 70.0(3)
C51 C55 C54 108.9(6)
C54 C55 Co3 70.4(3)
O21 C61 C62 106.5(4)
O22 C63 C64 107.1(4)
O23 C65 C66 109.6(4)
O24 C67 C68 108.9(5)
O25 C69 C70 107.7(5)
O26 C71 C72 107.8(5)

loop_
_geom_bond_atom_site_label_1
_geom_bond_atom_site_label_2
_geom_bond_distance
Ce1 O7 2.461(3)
Ce1 O8 2.475(3)
Ce1 O9 2.447(3)
Ce1 O10 2.487(3)
Ce1 O17 2.440(3)
Ce1 O18 2.456(3)
Ce1 O19 2.479(3)
Ce1 O20 2.532(3)
Ru1 Cl1 2.3472(10)
Ru1 Cl2 2.3514(10)
Ru1 O27 2.094(3)
Ru1 O28 2.108(3)
Ru1 O29 2.084(3)
Ru1 N1 1.999(3)
Co1 P1 2.1674(12)
Co1 P2 2.1733(12)
Co1 P3 2.1663(12)
Co1 C1 2.090(4)
Co1 C2 2.093(4)
Co1 C3 2.071(4)
Co1 C4 2.082(4)
Co1 C5 2.091(4)
Co2 P4 2.1754(11)
Co2 P5 2.1566(12)
Co2 P6 2.1758(12)
Co2 C6 2.079(5)
Co2 C7 2.088(5)
Co2 C8 2.098(5)
Co2 C9 2.062(4)
Co2 C10 2.078(5)
Co3 P7 2.1501(14)
Co3 P8 2.1594(14)
Co3 P9 2.1635(14)
Co3 C51 2.068(6)
Co3 C52 2.070(5)
Co3 C53 2.080(5)
Co3 C54 2.080(5)
Co3 C55 2.073(5)
P1 O1 1.606(3)
P1 O2 1.607(3)
P1 O7 1.507(3)
P2 O3 1.620(3)
P2 O4 1.605(3)
P2 O8 1.499(3)
P3 O5 1.615(3)
P3 O6 1.601(3)
P3 O9 1.503(3)
P4 O11 1.608(3)
P4 O12 1.608(3)
P4 O17 1.508(3)
P5 O13 1.606(3)
P5 O14 1.615(3)
P5 O18 1.505(3)
P6 O15 1.612(3)
P6 O16 1.606(3)
P6 O19 1.505(3)
P7 O21 1.612(3)
P7 O22 1.601(3)
P7 O27 1.506(3)
P8 O23 1.607(3)
P8 O24 1.600(4)
P8 O28 1.505(3)
P9 O25 1.613(3)
P9 O26 1.606(4)
P9 O29 1.505(3)
O1 C11 1.459(5)
O2 C13 1.449(6)
O3 C15 1.425(6)
O4 C17 1.448(5)
O5 C19 1.443(5)
O6 C21 1.457(5)
O10 C23 1.269(5)
O11 C31 1.461(6)
O12 C33 1.449(5)
O13 C35 1.442(6)
O14 C37 1.439(6)
O15 C39 1.446(5)
O16 C41 1.451(6)
O21 C61 1.424(6)
O22 C63 1.447(6)
O23 C65 1.435(6)
O24 C67 1.448(7)
O25 C69 1.422(7)
O26 C71 1.438(7)
N1 C23 1.330(6)
C1 C2 1.398(7)
C1 C5 1.419(6)
C2 C3 1.419(7)
C3 C4 1.414(6)
C4 C5 1.424(6)
C6 C7 1.415(8)
C6 C10 1.413(8)
C7 C8 1.392(8)
C8 C9 1.414(7)
C9 C10 1.406(8)
C11 C12 1.511(6)
C13 C14 1.454(7)
C15 C16 1.471(7)
C17 C18 1.486(7)
C19 C20 1.490(7)
C21 C22 1.479(6)
C23 C24 1.497(6)
C31 C32 1.522(6)
C33 C34 1.488(7)
C35 C36 1.494(7)
C37 C38 1.494(7)
C39 C40 1.502(7)
C41 C42 1.496(7)
C51 C52 1.413(9)
C51 C55 1.403(11)
C52 C53 1.395(9)
C53 C54 1.422(8)
C54 C55 1.412(10)
C61 C62 1.522(8)
C63 C64 1.504(7)
C65 C66 1.503(7)
C67 C68 1.488(9)
C69 C70 1.504(9)
C71 C72 1.500(9)

loop_
_geom_torsion_atom_site_label_1
_geom_torsion_atom_site_label_2
_geom_torsion_atom_site_label_3
_geom_torsion_atom_site_label_4
_geom_torsion
Ce1 O10 C23 N1 175.0(3)
Ce1 O10 C23 C24 -5.2(6)
Ru1 N1 C23 O10 -175.2(3)
Ru1 N1 C23 C24 4.9(7)
Co1 P1 O1 C11 -108.2(3)
Co1 P1 O2 C13 177.3(4)
Co1 P1 O7 Ce1 31.6(3)
Co1 P2 O3 C15 -113.2(4)
Co1 P2 O4 C17 174.2(3)
Co1 P2 O8 Ce1 16.5(3)
Co1 P3 O5 C19 -99.2(3)
Co1 P3 O6 C21 171.2(3)
Co1 P3 O9 Ce1 -6.9(3)
Co1 C1 C2 C3 -58.9(3)
Co1 C1 C5 C4 59.7(3)
Co1 C2 C3 C4 -61.2(3)
Co1 C3 C4 C5 -60.5(3)
Co1 C4 C5 C1 -60.0(3)
Co2 P4 O11 C31 -98.0(3)
Co2 P4 O12 C33 -177.3(3)
Co2 P4 O17 Ce1 24.4(3)
Co2 P5 O13 C35 -105.0(4)
Co2 P5 O14 C37 172.9(4)
Co2 P5 O18 Ce1 14.9(3)
Co2 P6 O15 C39 -114.8(3)
Co2 P6 O16 C41 -175.5(3)
Co2 P6 O19 Ce1 22.1(3)
Co2 C6 C7 C8 -60.3(3)
Co2 C6 C10 C9 59.5(3)
Co2 C7 C8 C9 -58.9(3)
Co2 C8 C9 C10 -61.5(3)
Co2 C9 C10 C6 -59.9(3)
Co3 P7 O21 C61 -86.3(4)
Co3 P7 O22 C63 178.3(3)
Co3 P7 O27 Ru1 -12.1(3)
Co3 P8 O23 C65 -107.0(3)
Co3 P8 O24 C67 -175.4(4)
Co3 P8 O28 Ru1 15.0(3)
Co3 P9 O25 C69 -110.2(5)
Co3 P9 O26 C71 -170.6(4)
Co3 P9 O29 Ru1 6.4(3)
Co3 C51 C52 C53 -60.4(4)
Co3 C51 C55 C54 59.9(4)
Co3 C52 C53 C54 -59.8(4)
Co3 C53 C54 C55 -60.4(4)
Co3 C54 C55 C51 -59.6(4)
P1 O1 C11 C12 -89.3(4)
P1 O2 C13 C14 167.6(4)
P2 O3 C15 C16 171.9(4)
P2 O4 C17 C18 -175.9(3)
P3 O5 C19 C20 160.6(3)
P3 O6 C21 C22 169.1(4)
P4 O11 C31 C32 -92.2(4)
P4 O12 C33 C34 127.6(4)
P5 O13 C35 C36 -133.7(4)
P5 O14 C37 C38 162.2(4)
P6 O15 C39 C40 162.0(3)
P6 O16 C41 C42 141.3(4)
P7 O21 C61 C62 164.8(4)
P7 O22 C63 C64 167.8(3)
P8 O23 C65 C66 -105.9(4)
P8 O24 C67 C68 148.4(5)
P9 O25 C69 C70 162.4(7)
P9 O26 C71 C72 -173.7(5)
O1 P1 O2 C13 -65.3(4)
O1 P1 O7 Ce1 -99.1(2)
O2 P1 O1 C11 140.6(3)
O2 P1 O7 Ce1 153.0(2)
O3 P2 O4 C17 -72.5(3)
O3 P2 O8 Ce1 -111.3(2)
O4 P2 O3 C15 136.5(4)
O4 P2 O8 Ce1 140.4(2)
O5 P3 O6 C21 -72.5(3)
O5 P3 O9 Ce1 -135.3(3)
O6 P3 O5 C19 147.3(3)
O6 P3 O9 Ce1 117.3(3)
O7 P1 O1 C11 25.7(3)
O7 P1 O2 C13 47.7(4)
O8 P2 O3 C15 21.8(4)
O8 P2 O4 C17 40.9(4)
O9 P3 O5 C19 33.1(3)
O9 P3 O6 C21 40.9(3)
O11 P4 O12 C33 -60.7(4)
O11 P4 O17 Ce1 -107.1(3)
O12 P4 O11 C31 151.7(3)
O12 P4 O17 Ce1 145.8(2)
O13 P5 O14 C37 -72.6(4)
O13 P5 O18 Ce1 -114.1(3)
O14 P5 O13 C35 143.7(4)
O14 P5 O18 Ce1 138.2(2)
O15 P6 O16 C41 -60.1(4)
O15 P6 O19 Ce1 -106.3(2)
O16 P6 O15 C39 133.5(4)
O16 P6 O19 Ce1 144.6(2)
O17 P4 O11 C31 37.2(3)
O17 P4 O12 C33 52.8(4)
O18 P5 O13 C35 29.5(4)
O18 P5 O14 C37 41.5(4)
O19 P6 O15 C39 18.2(4)
O19 P6 O16 C41 54.2(4)
O21 P7 O22 C63 -65.9(4)
O21 P7 O27 Ru1 -142.5(2)
O22 P7 O21 C61 162.1(4)
O22 P7 O27 Ru1 112.0(3)
O23 P8 O24 C67 -58.0(5)
O23 P8 O28 Ru1 -115.7(2)
O24 P8 O23 C65 140.2(4)
O24 P8 O28 Ru1 137.3(2)
O25 P9 O26 C71 -56.8(5)
O25 P9 O29 Ru1 -121.1(2)
O26 P9 O25 C69 138.0(5)
O26 P9 O29 Ru1 131.5(2)
O27 P7 O21 C61 47.8(5)
O27 P7 O22 C63 47.4(4)
O28 P8 O23 C65 27.2(4)
O28 P8 O24 C67 54.8(5)
O29 P9 O25 C69 24.3(5)
O29 P9 O26 C71 55.8(5)
C1 C2 C3 Co1 59.6(3)
C1 C2 C3 C4 -1.6(5)
C2 C1 C5 Co1 -60.7(3)
C2 C1 C5 C4 -0.9(4)
C2 C3 C4 Co1 61.4(3)
C2 C3 C4 C5 1.0(4)
C3 C4 C5 Co1 60.0(3)
C3 C4 C5 C1 0.0(4)
C5 C1 C2 Co1 60.4(3)
C5 C1 C2 C3 1.5(5)
C6 C7 C8 Co2 59.5(3)
C6 C7 C8 C9 0.7(5)
C7 C6 C10 Co2 -61.2(3)
C7 C6 C10 C9 -1.7(5)
C7 C8 C9 Co2 59.8(3)
C7 C8 C9 C10 -1.7(5)
C8 C9 C10 Co2 62.0(3)
C8 C9 C10 C6 2.2(5)
C10 C6 C7 Co2 60.9(3)
C10 C6 C7 C8 0.7(5)
C51 C52 C53 Co3 59.9(4)
C51 C52 C53 C54 0.1(6)
C52 C51 C55 Co3 -60.7(4)
C52 C51 C55 C54 -0.8(6)
C52 C53 C54 Co3 59.8(4)
C52 C53 C54 C55 -0.6(6)
C53 C54 C55 Co3 60.5(4)
C53 C54 C55 C51 0.9(6)
C55 C51 C52 Co3 60.9(4)
C55 C51 C52 C53 0.4(6)
